data_7704617
loop_
_publ_author_name
'Lopera, Alberto'
'Gil-Mart\'inez, Ariadna'
'Pitarch-Jarque, Javier'
'Verdejo, Bego\~na'
'Blasco, Salvador'
'Clares, M. Paz'
'Jim\'enez, Hermas R'
'Garc\'ia-Espa\~na, Enrique'

_publ_section_title
;
 Influence of the chain length and metal&#x2009;:&#x2009;ligand ratio on
 the self-organization processes of Cu<sup>2+</sup> complexes of [1 + 1]
 1H-pyrazole azamacrocycles.
;
_journal_issue 25
_journal_name_full 'Dalton transactions (Cambridge, England : 2003)'
_journal_page_first 8614
_journal_page_last 8624
_journal_paper_doi 10.1039/d0dt01056a
_journal_volume 49
_journal_year 2020
_chemical_formula_moiety 'C24 H46 Cu2 N12, 1.56(Cl), 2.37(H2 O), 0.44(Br)'
_chemical_formula_sum 'C24 H50.74 Br0.44 Cl1.56 Cu2 N12 O2.37'
_chemical_formula_weight 762.74
_space_group_crystal_system monoclinic
_space_group_IT_number 14
_space_group_name_Hall '-P 2yab'
_space_group_name_H-M_alt 'P 1 21/a 1'
_atom_sites_solution_hydrogens mixed
_audit_creation_date 2020-06-01
_audit_creation_method
;
Olex2 1.2
(compiled May 29 2018 13:30:08 for OlexSys, GUI svn.r5506)
;
_audit_update_record
;
2020-06-01 deposited with the CCDC.	2020-06-05 downloaded from the CCDC.
;
_cell_angle_alpha 90
_cell_angle_beta 95.9810(10)
_cell_angle_gamma 90
_cell_formula_units_Z 4
_cell_length_a 16.7810(5)
_cell_length_b 9.13400(10)
_cell_length_c 21.3720(6)
_cell_measurement_reflns_used 7617
_cell_measurement_temperature 293(2)
_cell_measurement_theta_max 27.485
_cell_measurement_theta_min 0.998
_cell_volume 3258.02(14)
_computing_cell_refinement 'HKL Scalepack (Otwinowski & Minor 1997)'
_computing_data_collection 'Collect (Bruker AXS BV, 1997-2004)'
_computing_data_reduction 'HKL Denzo and Scalepack (Otwinowski & Minor 1997)'
_computing_molecular_graphics 'Olex2 (Dolomanov et al., 2009)'
_computing_publication_material 'Olex2 (Dolomanov et al., 2009)'
_computing_structure_refinement 'ShelXL (Sheldrick, 2015)'
_computing_structure_solution 'SIR2004 (Burla et al., 2007)'
_diffrn_ambient_temperature 293(2)
_diffrn_detector_area_resol_mean 9
_diffrn_measured_fraction_theta_full 0.998
_diffrn_measured_fraction_theta_max 0.997
_diffrn_measurement_device '95mm CCD camera on \k-goniostat'
_diffrn_measurement_device_type KappaCCD
_diffrn_measurement_method CCD
_diffrn_radiation_monochromator 'horizonally mounted graphite crystal'
_diffrn_radiation_type MoK\a
_diffrn_radiation_wavelength 0.71073
_diffrn_reflns_av_R_equivalents 0.0352
_diffrn_reflns_av_unetI/netI 0.0495
_diffrn_reflns_Laue_measured_fraction_full 0.998
_diffrn_reflns_Laue_measured_fraction_max 0.997
_diffrn_reflns_limit_h_max 21
_diffrn_reflns_limit_h_min -21
_diffrn_reflns_limit_k_max 11
_diffrn_reflns_limit_k_min -11
_diffrn_reflns_limit_l_max 27
_diffrn_reflns_limit_l_min -27
_diffrn_reflns_number 13925
_diffrn_reflns_point_group_measured_fraction_full 0.998
_diffrn_reflns_point_group_measured_fraction_max 0.997
_diffrn_reflns_theta_full 25.242
_diffrn_reflns_theta_max 27.498
_diffrn_reflns_theta_min 2.761
_exptl_absorpt_coefficient_mu 2.012
_exptl_absorpt_correction_T_max 0.3821
_exptl_absorpt_correction_T_min 0.3699
_exptl_absorpt_correction_type cylinder
_exptl_absorpt_process_details
;
Interpolation using  Int.Tab. Vol. C (1992) p. 523,Tab. 6.3.3.3
for values of muR in the range 0-2.5, and Int.Tab. Vol.II (1959)
p.302; Table 5.3.6 B for muR in the range 2.6-10.0.
The interpolation procedure of C.W.Dwiggins Jr (Acta Cryst.(1975)
A31,146-148) is used with some modification.
;
_exptl_crystal_colour blue
_exptl_crystal_colour_primary blue
_exptl_crystal_density_diffrn 1.555
_exptl_crystal_description block
_exptl_crystal_F_000 1590
_exptl_crystal_size_max 0.4
_exptl_crystal_size_mid 0.3
_exptl_crystal_size_min 0.2
_refine_diff_density_max 0.716
_refine_diff_density_min -0.747
_refine_diff_density_rms 0.072
_refine_ls_extinction_method none
_refine_ls_goodness_of_fit_ref 1.044
_refine_ls_hydrogen_treatment mixed
_refine_ls_matrix_type full
_refine_ls_number_parameters 451
_refine_ls_number_reflns 7452
_refine_ls_number_restraints 39
_refine_ls_restrained_S_all 1.070
_refine_ls_R_factor_all 0.0809
_refine_ls_R_factor_gt 0.0457
_refine_ls_shift/su_max 0.001
_refine_ls_shift/su_mean 0.000
_refine_ls_structure_factor_coef Fsqd
_refine_ls_weighting_details 'w=1/[\s^2^(Fo^2^)+(0.0760P)^2^] where P=(Fo^2^+2Fc^2^)/3'
_refine_ls_weighting_scheme calc
_refine_ls_wR_factor_gt 0.1203
_refine_ls_wR_factor_ref 0.1346
_reflns_Friedel_coverage 0.000
_reflns_number_gt 4978
_reflns_number_total 7452
_reflns_threshold_expression 'I > 2\s(I)'
_cod_data_source_file d0dt01056a2.cif
_cod_data_source_block 2prime_hexa
_cod_depositor_comments 'Adding full bibliography for 7704616--7704620.cif.'
_cod_database_code 7704617
_shelx_shelxl_version_number 2018/3
_shelx_space_group_comment
;
The symmetry employed for this shelxl refinement is uniquely defined
by the following loop, which should always be used as a source of
symmetry information in preference to the above space-group names.
They are only intended as comments.
;
_shelx_estimated_absorpt_t_max 0.689
_shelx_estimated_absorpt_t_min 0.500
_exptl_absorpt_correction_t_ave 0.3769
_olex2_refinement_description
;
1. Fixed Uiso
 At 1.2 times of:
  All C(H) groups, {H2A,H2B} of O2, {H3A,H3B} of O3, All C(H,H) groups, All
  C(H,H,H,H) groups, All N(H) groups, All N(H,H) groups
 At 1.5 times of:
  {H1C,H1D} of O1
2. Restrained distances
 H2A-Cl2_$3
 2.75 with sigma of 0.02
 H3A-Br2_$2
 2.53 with sigma of 0.01
 H3B-Br2_$1
 2.42 with sigma of 0.01
 H2B-O3
 2.14 with sigma of 0.02
 O3-H3B = O3-H3A
 0.85 with sigma of 0.01
 H3B-H3A
 1.34 with sigma of 0.04
 N12-C22B \\sim N12-C22A
 with sigma of 0.02
 C9A-C10 \\sim C9B-C10 \\sim C9A-C8A \\sim C9B-C8B
 with sigma of 0.02
 N12-C22A \\sim N11-C20B
 with sigma of 0.02
 C21B-C20B \\sim C21A-C20B \\sim C22B-C21B \\sim C22A-C21A
 with sigma of 0.02
3. Rigid bond restraints
 C22B, C21A, C21B, C20B
 with sigma for 1-2 distances of 0.025 and sigma for 1-3 distances of 0.05
4. Uiso/Uaniso restraints and constraints
Uanis(C22B) \\sim Ueq: with sigma of 0.01 and sigma for terminal atoms of 0.02
Uanis(C20B) \\sim Ueq: with sigma of 0.1 and sigma for terminal atoms of 0.2
Uanis(C20A) \\sim Ueq: with sigma of 0.01 and sigma for terminal atoms of 0.02
Uanis(C21B) = Uanis(C21A)
Uanis(C22A) = Uanis(C22B)
5. Others
 Sof(H5B)=Sof(H10C)=Sof(H10D)=Sof(C8B)=Sof(H8BA)=Sof(H8BB)=Sof(C9B)=Sof(H9BA)=
 Sof(H9BB)=1-FVAR(1)
 Sof(H5A)=Sof(C8A)=Sof(H8AA)=Sof(H8AB)=Sof(C9A)=Sof(H9AA)=Sof(H9AB)=Sof(H10A)=
 Sof(H10B)=FVAR(1)
 Sof(Br1)=1-FVAR(2)
 Sof(Cl1)=FVAR(2)
 Sof(Br2)=1-FVAR(3)
 Sof(Cl2)=FVAR(3)
 Sof(H12A)=Sof(C20B)=Sof(H20A)=Sof(H20B)=Sof(C22A)=Sof(H22A)=Sof(H22B)=
 Sof(C21A)=Sof(H21C)=Sof(H21D)=1-FVAR(4)
 Sof(H12)=Sof(C21B)=Sof(H21A)=Sof(H21B)=Sof(C22B)=Sof(H22C)=Sof(H22D)=
 Sof(C20A)=Sof(H20C)=Sof(H20D)=FVAR(4)
 Sof(O3)=Sof(H3A)=Sof(H3B)=FVAR(5)
 Sof(O2)=Sof(H2A)=Sof(H2B)=FVAR(6)
 Fixed X: H3B(0.284169) H2A(0.29831) H2B(0.30458)
 Fixed Y: H3B(0.577129) H2A(0.26912) H2B(0.4158)
 Fixed Z: H3B(-0.020881) H2A(0.05547) H2B(0.05415)
6.a Free rotating group:
 O1(H1C,H1D)
6.b Ternary CH refined with riding coordinates:
 N10(H10), N4(H4), N1(H1), N7(H7), N6(H6), N5(H5A), N5(H5B), N11(H11),
 N12(H12A), N12(H12)
6.c Secondary CH2 refined with riding coordinates:
 C7(H7A,H7B), C17(H17A,H17B), C23(H23A,H23B), C5(H5C,H5D), C19(H19A,H19B),
 C6(H6A,H6B), C13(H13A,H13B), C1(H1A,H1B), C11(H11A,H11B), C18(H18A,H18B),
 C12(H12B,H12C), C24(H24A,H24B), C8A(H8AA,H8AB), C9A(H9AA,H9AB), C10(H10A,H10B),
  C10(H10C,H10D), C8B(H8BA,H8BB), C9B(H9BA,H9BB), C20B(H20A,H20B), C22A(H22A,
 H22B), C21B(H21A,H21B), C21A(H21C,H21D), C22B(H22C,H22D), C20A(H20C,H20D)
6.d Aromatic/amide H refined with riding coordinates:
 C15(H15), C3(H3)
;
_olex2_submission_special_instructions 'No special instructions were received'

loop_
_space_group_symop_operation_xyz
'x, y, z'
'-x+1/2, y+1/2, -z'
'-x, -y, -z'
'x-1/2, -y-1/2, z'

loop_
_atom_site_label
_atom_site_type_symbol
_atom_site_fract_x
_atom_site_fract_y
_atom_site_fract_z
_atom_site_U_iso_or_equiv
_atom_site_adp_type
_atom_site_occupancy
_atom_site_site_symmetry_order
_atom_site_calc_flag
_atom_site_refinement_flags_posn
_atom_site_refinement_flags_adp
_atom_site_refinement_flags_occupancy
_atom_site_disorder_assembly
_atom_site_disorder_group
Cu1 Cu 0.36168(2) 0.18602(4) 0.65437(2) 0.03824(13) Uani 1 1 d . . . . .
Cu2 Cu 0.42380(2) 0.07533(4) 0.82973(2) 0.04162(14) Uani 1 1 d . . . . .
Cl1 Cl 0.6085(5) 0.3275(8) 0.5482(5) 0.0665(18) Uani 0.762(3) 1 d . . P A 1
Cl2 Cl 0.6556(4) 0.0225(8) 0.9677(4) 0.092(3) Uani 0.801(4) 1 d D . P B 1
N3 N 0.32190(15) 0.2477(2) 0.73154(11) 0.0362(6) Uani 1 1 d . . . . .
N8 N 0.46200(15) 0.0109(2) 0.75204(12) 0.0376(6) Uani 1 1 d . . . . .
N9 N 0.44142(15) 0.0509(2) 0.69176(12) 0.0377(6) Uani 1 1 d . . . . .
N10 N 0.39939(18) 0.1012(3) 0.57196(13) 0.0479(7) Uani 1 1 d . . . . .
H10 H 0.413318 0.183855 0.545966 0.058 Uiso 1 1 calc R . . . .
N2 N 0.34479(15) 0.2121(3) 0.79229(11) 0.0374(6) Uani 1 1 d . . . . .
C4 C 0.26416(19) 0.3480(3) 0.73065(15) 0.0404(7) Uani 1 1 d . . . . .
N4 N 0.28013(17) 0.3474(3) 0.61815(12) 0.0445(6) Uani 1 1 d . . . . .
H4 H 0.245725 0.304086 0.583107 0.053 Uiso 1 1 calc R . . . .
N1 N 0.39032(19) 0.1710(3) 0.91169(13) 0.0531(7) Uani 1 1 d . . . . .
H1 H 0.379241 0.091491 0.940329 0.064 Uiso 1 1 calc R . . . .
N7 N 0.49958(17) -0.0930(3) 0.86543(13) 0.0477(7) Uani 1 1 d . . . . .
H7 H 0.534155 -0.053962 0.901352 0.057 Uiso 1 1 calc R . . . .
C14 C 0.52005(18) -0.0893(3) 0.75318(16) 0.0425(8) Uani 1 1 d . . . . .
C16 C 0.48644(19) -0.0248(3) 0.65481(15) 0.0406(7) Uani 1 1 d . . . . .
C2 C 0.3014(2) 0.2899(3) 0.82902(15) 0.0444(8) Uani 1 1 d . . . . .
N6 N 0.53700(19) 0.2678(3) 0.85570(14) 0.0560(8) Uani 1 1 d . . . . .
H6 H 0.579505 0.216283 0.881895 0.067 Uiso 1 1 calc R . . . .
C7 C 0.3934(2) 0.5194(3) 0.63933(17) 0.0517(9) Uani 1 1 d . . . . .
H7A H 0.419294 0.602687 0.621833 0.062 Uiso 1 1 calc R . . . .
H7B H 0.372529 0.551112 0.677762 0.062 Uiso 1 1 calc R . . . .
C17 C 0.4739(2) 0.0100(4) 0.58691(15) 0.0522(9) Uani 1 1 d . . . . .
H17A H 0.468967 -0.080212 0.562858 0.063 Uiso 1 1 calc R . . . .
H17B H 0.519969 0.063069 0.574806 0.063 Uiso 1 1 calc R . . . .
C15 C 0.5369(2) -0.1164(3) 0.69205(18) 0.0508(9) Uani 1 1 d . . . . .
H15 H 0.574125 -0.182128 0.678950 0.061 Uiso 1 1 calc R . . . .
C23 C 0.3853(2) -0.2608(4) 0.84254(19) 0.0612(10) Uani 1 1 d . . . . .
H23A H 0.406089 -0.285152 0.803158 0.073 Uiso 1 1 calc R . . . .
H23B H 0.360465 -0.347965 0.857758 0.073 Uiso 1 1 calc R . . . .
N5 N 0.45201(18) 0.4042(3) 0.65393(16) 0.0565(8) Uani 1 1 d . . . . .
H5A H 0.492569 0.396915 0.624231 0.068 Uiso 0.614(9) 1 calc R . P C 1
H5B H 0.473788 0.392292 0.613428 0.068 Uiso 0.386(9) 1 calc R . P C 2
N11 N 0.2591(2) -0.0183(3) 0.62669(15) 0.0589(8) Uani 1 1 d D . . . .
H11 H 0.207369 0.023277 0.610061 0.071 Uiso 1 1 calc R . . D .
C5 C 0.2280(2) 0.3946(4) 0.66665(17) 0.0507(9) Uani 1 1 d . . . . .
H5C H 0.175273 0.351381 0.657790 0.061 Uiso 1 1 calc R . . . .
H5D H 0.222141 0.500284 0.665481 0.061 Uiso 1 1 calc R . . . .
C19 C 0.2967(2) -0.0903(4) 0.57730(18) 0.0587(10) Uani 1 1 d . . . . .
H19A H 0.257066 -0.147509 0.551627 0.070 Uiso 1 1 calc R . . . .
H19B H 0.337770 -0.156597 0.595768 0.070 Uiso 1 1 calc R . . . .
N12 N 0.3248(2) -0.1448(3) 0.83156(17) 0.0685(9) Uani 1 1 d D . . . .
H12A H 0.305180 -0.134699 0.872959 0.082 Uiso 0.479(5) 1 calc R . P E 2
H12 H 0.283507 -0.138922 0.860693 0.082 Uiso 0.521(5) 1 calc R . P E 1
C6 C 0.3250(2) 0.4682(4) 0.59302(17) 0.0535(9) Uani 1 1 d . . . . .
H6A H 0.288892 0.549541 0.582496 0.064 Uiso 1 1 calc R . . . .
H6B H 0.345997 0.436341 0.554669 0.064 Uiso 1 1 calc R . . . .
C13 C 0.5520(2) -0.1411(4) 0.81705(18) 0.0545(9) Uani 1 1 d . . . . .
H13A H 0.605573 -0.102650 0.827536 0.065 Uiso 1 1 calc R . . . .
H13B H 0.555315 -0.247149 0.817060 0.065 Uiso 1 1 calc R . . . .
C3 C 0.2489(2) 0.3789(4) 0.79187(17) 0.0497(8) Uani 1 1 d . . . . .
H3 H 0.211704 0.444558 0.805018 0.060 Uiso 1 1 calc R . . . .
C1 C 0.3154(3) 0.2560(5) 0.89806(17) 0.0644(10) Uani 1 1 d . . . . .
H1A H 0.319243 0.346524 0.921928 0.077 Uiso 1 1 calc R . . . .
H1B H 0.270658 0.200189 0.910750 0.077 Uiso 1 1 calc R . . . .
C11 C 0.4951(3) 0.3570(4) 0.89961(19) 0.0677(11) Uani 1 1 d . . . . .
H11A H 0.454607 0.416944 0.876182 0.081 Uiso 1 1 calc R . . . .
H11B H 0.532937 0.421415 0.923366 0.081 Uiso 1 1 calc R . . . .
C18 C 0.3340(2) 0.0202(4) 0.53638(16) 0.0573(10) Uani 1 1 d . . . . .
H18A H 0.354513 -0.030046 0.501448 0.069 Uiso 1 1 calc R . . . .
H18B H 0.293204 0.088715 0.519268 0.069 Uiso 1 1 calc R . . . .
C12 C 0.4566(3) 0.2592(5) 0.94345(18) 0.0706(12) Uani 1 1 d . . . . .
H12B H 0.496857 0.193704 0.963785 0.085 Uiso 1 1 calc R . . . .
H12C H 0.436117 0.318295 0.975895 0.085 Uiso 1 1 calc R . . . .
O1 O 0.4357(2) 0.3213(3) 0.46709(19) 0.0893(10) Uani 1 1 d . . . . .
H1C H 0.418016 0.408142 0.462264 0.134 Uiso 1 1 d G . . . .
H1D H 0.481829 0.331220 0.487060 0.134 Uiso 1 1 d G . . . .
C24 C 0.4517(2) -0.2148(4) 0.88869(18) 0.0588(10) Uani 1 1 d . . . . .
H24A H 0.486574 -0.297855 0.898995 0.071 Uiso 1 1 calc R . . . .
H24B H 0.430106 -0.183860 0.926952 0.071 Uiso 1 1 calc R . . . .
C8A C 0.4881(4) 0.4363(7) 0.7258(4) 0.0501(19) Uani 0.614(9) 1 d D . P C 1
H8AA H 0.504591 0.537928 0.730075 0.060 Uiso 0.614(9) 1 calc R . P C 1
H8AB H 0.447305 0.418690 0.753863 0.060 Uiso 0.614(9) 1 calc R . P C 1
C9A C 0.5587(4) 0.3382(6) 0.7431(3) 0.054(2) Uani 0.614(9) 1 d D . P C 1
H9AA H 0.545338 0.237417 0.732216 0.064 Uiso 0.614(9) 1 calc R . P C 1
H9AB H 0.603857 0.367748 0.721165 0.064 Uiso 0.614(9) 1 calc R . P C 1
C10 C 0.5778(3) 0.3536(5) 0.8109(2) 0.0772(12) Uani 1 1 d D . . . .
H10A H 0.569936 0.455917 0.820865 0.093 Uiso 0.614(9) 1 calc R . P C 1
H10B H 0.634663 0.334153 0.819956 0.093 Uiso 0.614(9) 1 calc R . P C 1
H10C H 0.616349 0.295042 0.791141 0.093 Uiso 0.386(9) 1 calc R . P C 2
H10D H 0.604523 0.438417 0.830787 0.093 Uiso 0.386(9) 1 calc R . P C 2
C8B C 0.5190(7) 0.4241(12) 0.6928(6) 0.057(3) Uani 0.386(9) 1 d D . P C 2
H8BA H 0.539083 0.522487 0.687781 0.068 Uiso 0.386(9) 1 calc R . P C 2
H8BB H 0.559758 0.355541 0.682344 0.068 Uiso 0.386(9) 1 calc R . P C 2
C9B C 0.5022(7) 0.4009(14) 0.7609(5) 0.059(3) Uani 0.386(9) 1 d D . P C 2
H9BA H 0.461258 0.325956 0.761365 0.070 Uiso 0.386(9) 1 calc R . P C 2
H9BB H 0.479890 0.490864 0.775710 0.070 Uiso 0.386(9) 1 calc R . P C 2
C20B C 0.2068(5) -0.1054(11) 0.6654(5) 0.060(3) Uani 0.479(5) 1 d D U P E 2
H20A H 0.182687 -0.189976 0.643428 0.072 Uiso 0.479(5) 1 calc R . P E 2
H20B H 0.166278 -0.046830 0.682887 0.072 Uiso 0.479(5) 1 calc R . P E 2
C22A C 0.2501(5) -0.1627(10) 0.7897(4) 0.0763(19) Uani 0.479(5) 1 d D . P E 2
H22A H 0.211647 -0.086900 0.796934 0.092 Uiso 0.479(5) 1 calc R . P E 2
H22B H 0.226161 -0.257809 0.795248 0.092 Uiso 0.479(5) 1 calc R . P E 2
C21B C 0.2279(4) -0.0880(6) 0.7371(4) 0.0526(13) Uani 0.521(5) 1 d D U P E 1
H21A H 0.175422 -0.120884 0.746252 0.063 Uiso 0.521(5) 1 calc R . P E 1
H21B H 0.236593 0.014492 0.747680 0.063 Uiso 0.521(5) 1 calc R . P E 1
Br1 Br 0.6059(7) 0.3251(10) 0.5405(7) 0.0628(19) Uani 0.238(3) 1 d . . P A 2
Br2 Br 0.6529(4) 0.0381(12) 0.9638(6) 0.0602(16) Uani 0.199(4) 1 d D . P B 2
C21A C 0.2822(4) -0.1466(8) 0.7165(4) 0.0526(13) Uani 0.479(5) 1 d D U P E 2
H21C H 0.322726 -0.070799 0.716956 0.063 Uiso 0.479(5) 1 calc R . P E 2
H21D H 0.305878 -0.238177 0.704757 0.063 Uiso 0.479(5) 1 calc R . P E 2
C22B C 0.2970(5) -0.1895(9) 0.7613(4) 0.0763(19) Uani 0.521(5) 1 d D U P E 1
H22C H 0.341115 -0.179171 0.735703 0.092 Uiso 0.521(5) 1 calc R . P E 1
H22D H 0.279352 -0.290672 0.759439 0.092 Uiso 0.521(5) 1 calc R . P E 1
O3 O 0.3321(3) 0.6057(7) -0.0049(3) 0.124(3) Uani 0.625(9) 1 d D . P . .
H3A H 0.328(4) 0.6995(16) -0.003(3) 0.148 Uiso 0.625(9) 1 d DR . P . .
H3B H 0.284169 0.577129 -0.020881 0.148 Uiso 0.625(9) 1 d DR . P . .
O2 O 0.3215(5) 0.3423(7) 0.0758(3) 0.157(4) Uani 0.749(10) 1 d . . P . .
H2A H 0.298310 0.269120 0.055470 0.189 Uiso 0.749(10) 1 d DR . P . .
H2B H 0.304580 0.415800 0.054150 0.189 Uiso 0.749(10) 1 d DR . P . .
C20A C 0.2482(11) -0.1273(16) 0.6780(7) 0.127(5) Uani 0.521(5) 1 d . U P E 1
H20C H 0.207548 -0.195851 0.660728 0.153 Uiso 0.521(5) 1 calc R . P E 1
H20D H 0.297872 -0.182141 0.684862 0.153 Uiso 0.521(5) 1 calc R . P E 1

loop_
_atom_site_aniso_label
_atom_site_aniso_U_11
_atom_site_aniso_U_22
_atom_site_aniso_U_33
_atom_site_aniso_U_23
_atom_site_aniso_U_13
_atom_site_aniso_U_12
Cu1 0.0496(3) 0.0323(2) 0.0328(2) -0.00111(14) 0.00399(16) 0.00712(15)
Cu2 0.0505(3) 0.0396(2) 0.0348(2) 0.00276(15) 0.00474(17) 0.01136(16)
Cl1 0.057(2) 0.067(3) 0.075(4) 0.014(2) 0.0031(18) 0.0064(17)
Cl2 0.075(3) 0.118(4) 0.081(3) 0.046(2) 0.0033(19) -0.0071(19)
N3 0.0393(15) 0.0324(12) 0.0368(14) 0.0018(10) 0.0038(11) 0.0082(11)
N8 0.0419(15) 0.0307(12) 0.0403(15) -0.0011(10) 0.0050(11) 0.0078(11)
N9 0.0434(15) 0.0317(12) 0.0384(14) -0.0013(10) 0.0064(11) 0.0068(11)
N10 0.068(2) 0.0378(14) 0.0386(15) -0.0034(11) 0.0098(14) 0.0007(13)
N2 0.0427(15) 0.0379(13) 0.0320(13) 0.0004(10) 0.0056(11) 0.0050(11)
C4 0.0380(18) 0.0313(15) 0.052(2) 0.0016(13) 0.0063(14) 0.0054(13)
N4 0.0546(18) 0.0376(13) 0.0391(15) -0.0011(11) -0.0054(13) 0.0021(12)
N1 0.068(2) 0.0579(17) 0.0343(15) 0.0035(12) 0.0087(14) 0.0104(15)
N7 0.0530(18) 0.0414(14) 0.0473(16) 0.0053(11) -0.0016(13) 0.0050(12)
C14 0.0333(17) 0.0352(16) 0.060(2) 0.0041(14) 0.0105(15) 0.0043(13)
C16 0.0412(18) 0.0360(15) 0.0469(18) -0.0043(13) 0.0150(14) 0.0020(13)
C2 0.047(2) 0.0444(17) 0.0440(19) -0.0046(14) 0.0145(15) 0.0082(14)
N6 0.059(2) 0.0472(16) 0.0598(19) 0.0027(14) -0.0025(15) 0.0056(14)
C7 0.062(2) 0.0366(17) 0.057(2) 0.0082(15) 0.0084(18) 0.0035(16)
C17 0.062(2) 0.0523(19) 0.045(2) -0.0073(15) 0.0205(17) 0.0007(17)
C15 0.045(2) 0.0427(17) 0.068(2) -0.0031(16) 0.0224(18) 0.0093(15)
C23 0.067(3) 0.0457(19) 0.072(3) 0.0112(18) 0.010(2) -0.0057(18)
N5 0.0526(19) 0.0431(15) 0.074(2) 0.0072(13) 0.0053(16) 0.0003(13)
N11 0.070(2) 0.0474(16) 0.0604(19) -0.0083(14) 0.0106(16) -0.0033(15)
C5 0.047(2) 0.0444(18) 0.061(2) 0.0040(15) 0.0022(17) 0.0120(15)
C19 0.066(2) 0.0440(19) 0.063(2) -0.0172(16) -0.007(2) -0.0054(17)
N12 0.067(2) 0.0595(19) 0.077(2) 0.0213(17) 0.0001(18) -0.0057(16)
C6 0.068(2) 0.0413(17) 0.050(2) 0.0136(15) -0.0007(18) 0.0018(16)
C13 0.039(2) 0.0521(19) 0.071(3) 0.0097(18) 0.0013(17) 0.0129(16)
C3 0.043(2) 0.0492(18) 0.060(2) -0.0032(16) 0.0176(17) 0.0154(15)
C1 0.069(3) 0.080(2) 0.047(2) -0.0059(19) 0.0190(18) 0.023(2)
C11 0.080(3) 0.055(2) 0.066(3) -0.0168(19) -0.005(2) 0.001(2)
C18 0.076(3) 0.052(2) 0.043(2) -0.0118(16) -0.0015(18) 0.0042(18)
C12 0.086(3) 0.078(3) 0.046(2) -0.018(2) 0.001(2) 0.010(2)
O1 0.092(3) 0.0673(18) 0.111(3) 0.0076(17) 0.022(2) 0.0061(16)
C24 0.069(3) 0.0464(19) 0.061(2) 0.0180(17) 0.008(2) 0.0056(17)
C8A 0.043(4) 0.037(3) 0.071(6) -0.011(3) 0.007(4) 0.003(3)
C9A 0.043(4) 0.046(3) 0.073(5) -0.004(3) 0.010(3) -0.004(3)
C10 0.075(3) 0.068(3) 0.089(3) 0.013(2) 0.011(3) -0.002(2)
C8B 0.033(6) 0.060(6) 0.076(8) -0.002(5) -0.001(5) 0.003(4)
C9B 0.051(7) 0.067(7) 0.057(7) -0.001(6) -0.001(6) 0.000(6)
C20B 0.042(5) 0.068(5) 0.065(6) 0.026(4) -0.015(4) 0.003(4)
C22A 0.051(4) 0.065(3) 0.110(5) -0.001(3) -0.008(3) 0.008(3)
C21B 0.037(3) 0.038(3) 0.083(4) -0.003(3) 0.008(3) 0.001(2)
Br1 0.083(4) 0.043(3) 0.059(2) -0.0043(18) -0.0031(18) 0.003(2)
Br2 0.044(3) 0.075(2) 0.059(3) 0.024(2) -0.006(2) -0.0073(18)
C21A 0.037(3) 0.038(3) 0.083(4) -0.003(3) 0.008(3) 0.001(2)
C22B 0.051(4) 0.065(3) 0.110(5) -0.001(3) -0.008(3) 0.008(3)
O3 0.094(5) 0.125(5) 0.156(7) -0.039(5) 0.030(4) -0.008(4)
O2 0.195(8) 0.159(6) 0.119(5) 0.016(4) 0.020(5) 0.036(5)
C20A 0.165(10) 0.110(8) 0.107(8) 0.012(7) 0.016(8) -0.006(8)

loop_
_atom_type_symbol
_atom_type_description
_atom_type_scat_dispersion_real
_atom_type_scat_dispersion_imag
_atom_type_scat_source
C C 0.0030 0.0020 'International Tables Vol C Tables 4.2.6.8 and 6.1.1.4'
H H 0.0000 0.0000 'International Tables Vol C Tables 4.2.6.8 and 6.1.1.4'
Br Br -0.2901 2.4595 'International Tables Vol C Tables 4.2.6.8 and 6.1.1.4'
Cl Cl 0.1480 0.1590 'International Tables Vol C Tables 4.2.6.8 and 6.1.1.4'
Cu Cu 0.3200 1.2650 'International Tables Vol C Tables 4.2.6.8 and 6.1.1.4'
N N 0.0060 0.0030 'International Tables Vol C Tables 4.2.6.8 and 6.1.1.4'
O O 0.0110 0.0060 'International Tables Vol C Tables 4.2.6.8 and 6.1.1.4'

loop_
_geom_angle_atom_site_label_1
_geom_angle_atom_site_label_2
_geom_angle_atom_site_label_3
_geom_angle
_geom_angle_site_symmetry_1
_geom_angle_site_symmetry_3
_geom_angle_publ_flag
N3 Cu1 N9 96.86(10) . . ?
N3 Cu1 N10 174.75(10) . . ?
N3 Cu1 N4 80.80(10) . . ?
N3 Cu1 N5 91.98(11) . . ?
N3 Cu1 N11 97.24(10) . . ?
N9 Cu1 N10 81.58(10) . . ?
N9 Cu1 N4 175.11(10) . . ?
N9 Cu1 N5 96.69(10) . . ?
N9 Cu1 N11 92.85(10) . . ?
N10 Cu1 N4 101.12(10) . . ?
N10 Cu1 N5 93.18(11) . . ?
N10 Cu1 N11 77.87(10) . . ?
N4 Cu1 N5 79.16(10) . . ?
N4 Cu1 N11 91.70(10) . . ?
N5 Cu1 N11 165.85(10) . . ?
N8 Cu2 N2 96.65(10) . . ?
N8 Cu2 N1 172.40(11) . . ?
N8 Cu2 N7 81.13(10) . . ?
N8 Cu2 N6 95.10(10) . . ?
N8 Cu2 N12 92.68(11) . . ?
N2 Cu2 N1 81.01(10) . . ?
N2 Cu2 N7 172.84(11) . . ?
N2 Cu2 N6 96.05(10) . . ?
N2 Cu2 N12 95.38(10) . . ?
N1 Cu2 N7 102.05(11) . . ?
N1 Cu2 N6 78.03(11) . . ?
N1 Cu2 N12 94.73(12) . . ?
N7 Cu2 N6 90.93(10) . . ?
N7 Cu2 N12 77.98(11) . . ?
N6 Cu2 N12 165.33(10) . . ?
N2 N3 Cu1 131.42(18) . . ?
C4 N3 Cu1 120.3(2) . . ?
C4 N3 N2 108.2(2) . . ?
N9 N8 Cu2 131.54(18) . . ?
C14 N8 Cu2 120.0(2) . . ?
C14 N8 N9 108.5(2) . . ?
N8 N9 Cu1 131.73(19) . . ?
C16 N9 Cu1 119.6(2) . . ?
C16 N9 N8 108.6(2) . . ?
Cu1 N10 H10 107.7 . . ?
C17 N10 Cu1 110.15(19) . . ?
C17 N10 H10 107.7 . . ?
C18 N10 Cu1 110.4(2) . . ?
C18 N10 H10 107.7 . . ?
C18 N10 C17 113.0(3) . . ?
N3 N2 Cu2 131.71(19) . . ?
C2 N2 Cu2 119.7(2) . . ?
C2 N2 N3 108.6(2) . . ?
N3 C4 C5 115.6(3) . . ?
N3 C4 C3 109.4(3) . . ?
C3 C4 C5 134.9(3) . . ?
Cu1 N4 H4 107.9 . . ?
C5 N4 Cu1 110.73(19) . . ?
C5 N4 H4 107.9 . . ?
C6 N4 Cu1 108.8(2) . . ?
C6 N4 H4 107.9 . . ?
C6 N4 C5 113.4(3) . . ?
Cu2 N1 H1 107.4 . . ?
C1 N1 Cu2 110.6(2) . . ?
C1 N1 H1 107.4 . . ?
C12 N1 Cu2 111.0(2) . . ?
C12 N1 H1 107.4 . . ?
C12 N1 C1 112.8(3) . . ?
Cu2 N7 H7 107.9 . . ?
C13 N7 Cu2 110.14(19) . . ?
C13 N7 H7 107.9 . . ?
C24 N7 Cu2 110.0(2) . . ?
C24 N7 H7 107.9 . . ?
C24 N7 C13 112.9(3) . . ?
N8 C14 C15 109.0(3) . . ?
N8 C14 C13 115.2(3) . . ?
C15 C14 C13 135.8(3) . . ?
N9 C16 C17 115.9(3) . . ?
N9 C16 C15 108.8(3) . . ?
C15 C16 C17 135.3(3) . . ?
N2 C2 C3 109.2(3) . . ?
N2 C2 C1 115.4(3) . . ?
C3 C2 C1 135.2(3) . . ?
Cu2 N6 H6 105.6 . . ?
C11 N6 Cu2 97.0(2) . . ?
C11 N6 H6 105.6 . . ?
C10 N6 Cu2 127.1(2) . . ?
C10 N6 H6 105.6 . . ?
C10 N6 C11 114.0(3) . . ?
H7A C7 H7B 108.0 . . ?
N5 C7 H7A 109.3 . . ?
N5 C7 H7B 109.3 . . ?
N5 C7 C6 111.6(3) . . ?
C6 C7 H7A 109.3 . . ?
C6 C7 H7B 109.3 . . ?
N10 C17 H17A 109.5 . . ?
N10 C17 H17B 109.5 . . ?
C16 C17 N10 110.9(3) . . ?
C16 C17 H17A 109.5 . . ?
C16 C17 H17B 109.5 . . ?
H17A C17 H17B 108.1 . . ?
C14 C15 H15 127.4 . . ?
C16 C15 C14 105.1(3) . . ?
C16 C15 H15 127.4 . . ?
H23A C23 H23B 108.0 . . ?
N12 C23 H23A 109.4 . . ?
N12 C23 H23B 109.4 . . ?
N12 C23 C24 111.3(3) . . ?
C24 C23 H23A 109.4 . . ?
C24 C23 H23B 109.4 . . ?
Cu1 N5 H5A 114.2 . . ?
Cu1 N5 H5B 101.4 . . ?
C7 N5 Cu1 100.4(2) . . ?
C7 N5 H5A 114.2 . . ?
C7 N5 H5B 101.4 . . ?
C7 N5 C8A 104.5(3) . . ?
C8A N5 Cu1 107.9(3) . . ?
C8A N5 H5A 114.2 . . ?
C8B N5 Cu1 125.1(5) . . ?
C8B N5 C7 122.7(5) . . ?
C8B N5 H5B 101.4 . . ?
Cu1 N11 H11 110.5 . . ?
C19 N11 Cu1 99.6(2) . . ?
C19 N11 H11 110.5 . . ?
C19 N11 C20B 119.2(5) . . ?
C19 N11 C20A 109.1(7) . . ?
C20B N11 Cu1 132.7(4) . . ?
C20A N11 Cu1 116.3(7) . . ?
C20A N11 H11 110.5 . . ?
C4 C5 H5C 109.7 . . ?
C4 C5 H5D 109.7 . . ?
N4 C5 C4 110.0(3) . . ?
N4 C5 H5C 109.7 . . ?
N4 C5 H5D 109.7 . . ?
H5C C5 H5D 108.2 . . ?
N11 C19 H19A 109.5 . . ?
N11 C19 H19B 109.5 . . ?
N11 C19 C18 110.9(3) . . ?
H19A C19 H19B 108.0 . . ?
C18 C19 H19A 109.5 . . ?
C18 C19 H19B 109.5 . . ?
Cu2 N12 H12A 102.4 . . ?
Cu2 N12 H12 117.4 . . ?
C23 N12 Cu2 97.3(2) . . ?
C23 N12 H12A 102.4 . . ?
C23 N12 H12 117.4 . . ?
C23 N12 C22A 123.2(5) . . ?
C23 N12 C22B 95.5(4) . . ?
C22A N12 Cu2 125.4(4) . . ?
C22A N12 H12A 102.4 . . ?
C22B N12 Cu2 108.1(4) . . ?
C22B N12 H12 117.4 . . ?
N4 C6 C7 112.1(3) . . ?
N4 C6 H6A 109.2 . . ?
N4 C6 H6B 109.2 . . ?
C7 C6 H6A 109.2 . . ?
C7 C6 H6B 109.2 . . ?
H6A C6 H6B 107.9 . . ?
N7 C13 H13A 109.4 . . ?
N7 C13 H13B 109.4 . . ?
C14 C13 N7 111.1(3) . . ?
C14 C13 H13A 109.4 . . ?
C14 C13 H13B 109.4 . . ?
H13A C13 H13B 108.0 . . ?
C4 C3 H3 127.7 . . ?
C2 C3 C4 104.6(3) . . ?
C2 C3 H3 127.7 . . ?
N1 C1 C2 110.2(3) . . ?
N1 C1 H1A 109.6 . . ?
N1 C1 H1B 109.6 . . ?
C2 C1 H1A 109.6 . . ?
C2 C1 H1B 109.6 . . ?
H1A C1 H1B 108.1 . . ?
N6 C11 H11A 109.8 . . ?
N6 C11 H11B 109.7 . . ?
N6 C11 C12 109.6(3) . . ?
H11A C11 H11B 108.2 . . ?
C12 C11 H11A 109.7 . . ?
C12 C11 H11B 109.7 . . ?
N10 C18 C19 111.6(3) . . ?
N10 C18 H18A 109.3 . . ?
N10 C18 H18B 109.3 . . ?
C19 C18 H18A 109.3 . . ?
C19 C18 H18B 109.3 . . ?
H18A C18 H18B 108.0 . . ?
N1 C12 C11 113.1(3) . . ?
N1 C12 H12B 109.0 . . ?
N1 C12 H12C 109.0 . . ?
C11 C12 H12B 109.0 . . ?
C11 C12 H12C 109.0 . . ?
H12B C12 H12C 107.8 . . ?
H1C O1 H1D 104.4 . . ?
N7 C24 H24A 109.0 . . ?
N7 C24 H24B 109.0 . . ?
C23 C24 N7 112.8(3) . . ?
C23 C24 H24A 109.0 . . ?
C23 C24 H24B 109.0 . . ?
H24A C24 H24B 107.8 . . ?
N5 C8A H8AA 109.8 . . ?
N5 C8A H8AB 109.8 . . ?
H8AA C8A H8AB 108.2 . . ?
C9A C8A N5 109.5(5) . . ?
C9A C8A H8AA 109.8 . . ?
C9A C8A H8AB 109.8 . . ?
C8A C9A H9AA 110.6 . . ?
C8A C9A H9AB 110.6 . . ?
H9AA C9A H9AB 108.7 . . ?
C10 C9A C8A 105.9(5) . . ?
C10 C9A H9AA 110.6 . . ?
C10 C9A H9AB 110.6 . . ?
N6 C10 H10A 106.8 . . ?
N6 C10 H10B 106.8 . . ?
N6 C10 H10C 111.6 . . ?
N6 C10 H10D 111.6 . . ?
N6 C10 C9B 100.7(5) . . ?
C9A C10 N6 122.0(4) . . ?
C9A C10 H10A 106.8 . . ?
C9A C10 H10B 106.8 . . ?
H10A C10 H10B 106.7 . . ?
H10C C10 H10D 109.4 . . ?
C9B C10 H10C 111.6 . . ?
C9B C10 H10D 111.6 . . ?
N5 C8B H8BA 109.6 . . ?
N5 C8B H8BB 109.6 . . ?
N5 C8B C9B 110.2(9) . . ?
H8BA C8B H8BB 108.1 . . ?
C9B C8B H8BA 109.6 . . ?
C9B C8B H8BB 109.6 . . ?
C10 C9B H9BA 108.1 . . ?
C10 C9B H9BB 108.1 . . ?
C8B C9B C10 117.0(8) . . ?
C8B C9B H9BA 108.1 . . ?
C8B C9B H9BB 108.1 . . ?
H9BA C9B H9BB 107.3 . . ?
N11 C20B H20A 113.3 . . ?
N11 C20B H20B 113.3 . . ?
N11 C20B C21A 91.9(6) . . ?
H20A C20B H20B 110.6 . . ?
C21A C20B H20A 113.3 . . ?
C21A C20B H20B 113.3 . . ?
N12 C22A H22A 111.3 . . ?
N12 C22A H22B 111.3 . . ?
N12 C22A C21A 102.6(6) . . ?
H22A C22A H22B 109.2 . . ?
C21A C22A H22A 111.3 . . ?
C21A C22A H22B 111.3 . . ?
H21A C21B H21B 111.7 . . ?
C22B C21B H21A 114.6 . . ?
C22B C21B H21B 114.6 . . ?
C20A C21B H21A 114.6 . . ?
C20A C21B H21B 114.6 . . ?
C20A C21B C22B 84.4(8) . . ?
C20B C21A C22A 109.7(6) . . ?
C20B C21A H21C 109.7 . . ?
C20B C21A H21D 109.7 . . ?
C22A C21A H21C 109.7 . . ?
C22A C21A H21D 109.7 . . ?
H21C C21A H21D 108.2 . . ?
N12 C22B H22C 110.2 . . ?
N12 C22B H22D 110.2 . . ?
C21B C22B N12 107.6(6) . . ?
C21B C22B H22C 110.2 . . ?
C21B C22B H22D 110.2 . . ?
H22C C22B H22D 108.5 . . ?
H3A O3 H3B 104(3) . . ?
H2A O2 H2B 103.3(7) . . ?
N11 C20A H20C 106.5 . . ?
N11 C20A H20D 106.5 . . ?
C21B C20A N11 123.4(11) . . ?
C21B C20A H20C 106.5 . . ?
C21B C20A H20D 106.5 . . ?
H20C C20A H20D 106.5 . . ?

loop_
_geom_bond_atom_site_label_1
_geom_bond_atom_site_label_2
_geom_bond_distance
_geom_bond_site_symmetry_2
_geom_bond_publ_flag
Cu1 N3 1.927(2) . ?
Cu1 N9 1.931(2) . ?
Cu1 N10 2.082(3) . ?
Cu1 N4 2.103(2) . ?
Cu1 N5 2.504(3) . ?
Cu1 N11 2.566(3) . ?
Cu2 N8 1.933(2) . ?
Cu2 N2 1.934(2) . ?
Cu2 N1 2.086(3) . ?
Cu2 N7 2.088(3) . ?
Cu2 N6 2.605(3) . ?
Cu2 N12 2.611(3) . ?
N3 N2 1.354(3) . ?
N3 C4 1.333(4) . ?
N8 N9 1.349(3) . ?
N8 C14 1.335(4) . ?
N9 C16 1.340(4) . ?
N10 H10 0.9800 . ?
N10 C17 1.509(4) . ?
N10 C18 1.468(4) . ?
N2 C2 1.331(4) . ?
C4 C5 1.499(5) . ?
C4 C3 1.388(5) . ?
N4 H4 0.9800 . ?
N4 C5 1.488(4) . ?
N4 C6 1.469(4) . ?
N1 H1 0.9800 . ?
N1 C1 1.480(5) . ?
N1 C12 1.480(5) . ?
N7 H7 0.9800 . ?
N7 C13 1.491(5) . ?
N7 C24 1.488(4) . ?
C14 C15 1.388(5) . ?
C14 C13 1.491(5) . ?
C16 C17 1.479(4) . ?
C16 C15 1.382(5) . ?
C2 C3 1.386(5) . ?
C2 C1 1.502(5) . ?
N6 H6 0.9800 . ?
N6 C11 1.475(5) . ?
N6 C10 1.461(5) . ?
C7 H7A 0.9700 . ?
C7 H7B 0.9700 . ?
C7 N5 1.452(4) . ?
C7 C6 1.510(5) . ?
C17 H17A 0.9700 . ?
C17 H17B 0.9700 . ?
C15 H15 0.9300 . ?
C23 H23A 0.9700 . ?
C23 H23B 0.9700 . ?
C23 N12 1.469(5) . ?
C23 C24 1.470(5) . ?
N5 H5A 0.9800 . ?
N5 H5B 0.9800 . ?
N5 C8A 1.618(8) . ?
N5 C8B 1.339(10) . ?
N11 H11 0.9800 . ?
N11 C19 1.443(5) . ?
N11 C20B 1.496(9) . ?
N11 C20A 1.507(15) . ?
C5 H5C 0.9700 . ?
C5 H5D 0.9700 . ?
C19 H19A 0.9700 . ?
C19 H19B 0.9700 . ?
C19 C18 1.513(5) . ?
N12 H12A 0.9800 . ?
N12 H12 0.9800 . ?
N12 C22A 1.471(8) . ?
N12 C22B 1.578(9) . ?
C6 H6A 0.9700 . ?
C6 H6B 0.9700 . ?
C13 H13A 0.9700 . ?
C13 H13B 0.9700 . ?
C3 H3 0.9300 . ?
C1 H1A 0.9700 . ?
C1 H1B 0.9700 . ?
C11 H11A 0.9700 . ?
C11 H11B 0.9700 . ?
C11 C12 1.489(6) . ?
C18 H18A 0.9700 . ?
C18 H18B 0.9700 . ?
C12 H12B 0.9700 . ?
C12 H12C 0.9700 . ?
O1 H1C 0.8496 . ?
O1 H1D 0.8494 . ?
C24 H24A 0.9700 . ?
C24 H24B 0.9700 . ?
C8A H8AA 0.9700 . ?
C8A H8AB 0.9700 . ?
C8A C9A 1.500(8) . ?
C9A H9AA 0.9700 . ?
C9A H9AB 0.9700 . ?
C9A C10 1.459(7) . ?
C10 H10A 0.9700 . ?
C10 H10B 0.9700 . ?
C10 H10C 0.9700 . ?
C10 H10D 0.9700 . ?
C10 C9B 1.630(10) . ?
C8B H8BA 0.9700 . ?
C8B H8BB 0.9700 . ?
C8B C9B 1.525(12) . ?
C9B H9BA 0.9700 . ?
C9B H9BB 0.9700 . ?
C20B H20A 0.9700 . ?
C20B H20B 0.9700 . ?
C20B C21A 1.627(10) . ?
C22A H22A 0.9700 . ?
C22A H22B 0.9700 . ?
C22A C21A 1.713(11) . ?
C21B H21A 0.9700 . ?
C21B H21B 0.9700 . ?
C21B C22B 1.532(9) . ?
C21B C20A 1.390(16) . ?
C21A H21C 0.9700 . ?
C21A H21D 0.9700 . ?
C22B H22C 0.9700 . ?
C22B H22D 0.9700 . ?
O3 H3A 0.862(10) . ?
O3 H3B 0.880(6) . ?
O2 H2A 0.867(7) . ?
O2 H2B 0.847(6) . ?
C20A H20C 0.9700 . ?
C20A H20D 0.9700 . ?

loop_
_geom_hbond_atom_site_label_D
_geom_hbond_atom_site_label_H
_geom_hbond_atom_site_label_A
_geom_hbond_distance_DH
_geom_hbond_distance_HA
_geom_hbond_distance_DA
_geom_hbond_angle_DHA
_geom_hbond_site_symmetry_A
_geom_hbond_publ_flag
N10 H10 O1 0.98 2.17 3.118(4) 163.5 . yes
O1 H1D Cl1 0.85 2.38 3.220(10) 172.4 . yes
O1 H1D Br1 0.85 2.27 3.113(13) 172.4 . yes
O3 H3B Cl2 0.880(6) 2.330(6) 3.181(8) 162.7(5) 4_564 yes
O2 H2A Cl2 0.867(7) 2.832(6) 3.492(9) 134.1(5) 3_656 yes
O2 H2B O3 0.847(6) 2.221(7) 2.976(9) 148.3(5) . yes

loop_
_geom_torsion_atom_site_label_1
_geom_torsion_atom_site_label_2
_geom_torsion_atom_site_label_3
_geom_torsion_atom_site_label_4
_geom_torsion
_geom_torsion_site_symmetry_1
_geom_torsion_site_symmetry_2
_geom_torsion_site_symmetry_3
_geom_torsion_site_symmetry_4
_geom_torsion_publ_flag
Cu1 N3 N2 Cu2 -3.9(4) . . . . ?
Cu1 N3 N2 C2 176.7(2) . . . . ?
Cu1 N3 C4 C5 6.3(4) . . . . ?
Cu1 N3 C4 C3 -177.1(2) . . . . ?
Cu1 N9 C16 C17 3.7(4) . . . . ?
Cu1 N9 C16 C15 -178.2(2) . . . . ?
Cu1 N10 C17 C16 14.8(3) . . . . ?
Cu1 N10 C18 C19 -50.9(3) . . . . ?
Cu1 N4 C5 C4 16.7(3) . . . . ?
Cu1 N4 C6 C7 -49.7(3) . . . . ?
Cu1 N5 C8A C9A 82.6(5) . . . . ?
Cu1 N5 C8B C9B -50.8(11) . . . . ?
Cu1 N11 C19 C18 -38.7(3) . . . . ?
Cu1 N11 C20B C21A -50.7(8) . . . . ?
Cu1 N11 C20A C21B 55.9(16) . . . . ?
Cu2 N8 N9 Cu1 -2.5(4) . . . . ?
Cu2 N8 N9 C16 179.1(2) . . . . ?
Cu2 N8 C14 C15 -179.8(2) . . . . ?
Cu2 N8 C14 C13 -1.3(4) . . . . ?
Cu2 N2 C2 C3 -179.6(2) . . . . ?
Cu2 N2 C2 C1 -3.4(4) . . . . ?
Cu2 N1 C1 C2 -18.9(4) . . . . ?
Cu2 N1 C12 C11 46.7(4) . . . . ?
Cu2 N7 C13 C14 -16.7(3) . . . . ?
Cu2 N7 C24 C23 49.9(4) . . . . ?
Cu2 N6 C11 C12 44.6(3) . . . . ?
Cu2 N6 C10 C9A -0.7(6) . . . . ?
Cu2 N6 C10 C9B 42.9(6) . . . . ?
Cu2 N12 C22A C21A 54.1(7) . . . . ?
Cu2 N12 C22B C21B -83.4(6) . . . . ?
N3 N2 C2 C3 -0.1(4) . . . . ?
N3 N2 C2 C1 176.0(3) . . . . ?
N3 C4 C5 N4 -15.4(4) . . . . ?
N3 C4 C3 C2 -0.1(4) . . . . ?
N8 N9 C16 C17 -177.7(3) . . . . ?
N8 N9 C16 C15 0.4(3) . . . . ?
N8 C14 C15 C16 1.0(4) . . . . ?
N8 C14 C13 N7 12.4(4) . . . . ?
N9 N8 C14 C15 -0.8(3) . . . . ?
N9 N8 C14 C13 177.8(3) . . . . ?
N9 C16 C17 N10 -12.5(4) . . . . ?
N9 C16 C15 C14 -0.8(4) . . . . ?
N2 N3 C4 C5 -176.7(3) . . . . ?
N2 N3 C4 C3 0.0(3) . . . . ?
N2 C2 C3 C4 0.1(4) . . . . ?
N2 C2 C1 N1 15.2(5) . . . . ?
C4 N3 N2 Cu2 179.5(2) . . . . ?
C4 N3 N2 C2 0.1(3) . . . . ?
C14 N8 N9 Cu1 178.6(2) . . . . ?
C14 N8 N9 C16 0.2(3) . . . . ?
N6 C11 C12 N1 -67.0(4) . . . . ?
N6 C10 C9B C8B -150.3(9) . . . . ?
C7 N5 C8A C9A -171.2(5) . . . . ?
C7 N5 C8B C9B 84.9(9) . . . . ?
C17 N10 C18 C19 72.9(4) . . . . ?
C17 C16 C15 C14 176.7(4) . . . . ?
C15 C14 C13 N7 -169.7(3) . . . . ?
C15 C16 C17 N10 170.1(4) . . . . ?
C23 N12 C22A C21A -76.6(6) . . . . ?
C23 N12 C22B C21B 177.1(6) . . . . ?
N5 C7 C6 N4 62.3(4) . . . . ?
N5 C8A C9A C10 -169.5(4) . . . . ?
N5 C8B C9B C10 155.4(8) . . . . ?
N11 C19 C18 N10 64.1(4) . . . . ?
N11 C20B C21A C22A 147.9(6) . . . . ?
C5 C4 C3 C2 175.7(4) . . . . ?
C5 N4 C6 C7 74.0(4) . . . . ?
C19 N11 C20B C21A 90.0(6) . . . . ?
C19 N11 C20A C21B 167.4(12) . . . . ?
N12 C23 C24 N7 -66.3(4) . . . . ?
N12 C22A C21A C20B -159.9(6) . . . . ?
C6 N4 C5 C4 -106.0(3) . . . . ?
C6 C7 N5 Cu1 -37.1(3) . . . . ?
C6 C7 N5 C8A -148.8(4) . . . . ?
C6 C7 N5 C8B 178.5(7) . . . . ?
C13 N7 C24 C23 -73.6(4) . . . . ?
C13 C14 C15 C16 -177.1(4) . . . . ?
C3 C4 C5 N4 169.1(3) . . . . ?
C3 C2 C1 N1 -170.0(4) . . . . ?
C1 N1 C12 C11 -78.0(4) . . . . ?
C1 C2 C3 C4 -175.0(4) . . . . ?
C11 N6 C10 C9A -121.1(5) . . . . ?
C11 N6 C10 C9B -77.5(6) . . . . ?
C18 N10 C17 C16 -109.2(3) . . . . ?
C12 N1 C1 C2 106.0(4) . . . . ?
C24 N7 C13 C14 106.8(3) . . . . ?
C24 C23 N12 Cu2 41.2(3) . . . . ?
C24 C23 N12 C22A -177.3(5) . . . . ?
C24 C23 N12 C22B 150.3(5) . . . . ?
C8A C9A C10 N6 84.8(6) . . . . ?
C10 N6 C11 C12 -179.3(3) . . . . ?
C20B N11 C19 C18 169.5(4) . . . . ?
C22B C21B C20A N11 -131.9(14) . . . . ?
C20A N11 C19 C18 -160.9(8) . . . . ?
C20A C21B C22B N12 159.0(9) . . . . ?
